data_7202525
loop_
_publ_author_name
'Mehta, Goverdhan'
'Sen, Saikat'
'Venkatesan, Kailasam'

_publ_section_title
;
 Additive induced polymorphous behavior of a conformationally locked
 hexol
;
_journal_issue 2
_journal_name_full CrystEngComm
_journal_page_first 144
_journal_paper_doi 10.1039/b613949c
_journal_volume 9
_journal_year 2007
_chemical_compound_source 'see text'
_chemical_formula_moiety 'C10 H18 O6, H2 O'
_chemical_formula_sum 'C10 H20 O7'
_chemical_formula_weight 252.26
_chemical_name_common 'all trans-perhydro-2,3,4a,6,7,8a-naphthalenehexaol monohydrate'
_chemical_name_systematic
;
all trans-perhydro-2,3,4a,6,7,8a-naphthalenehexaol monohydrate
;
_space_group_IT_number 2
_symmetry_cell_setting triclinic
_symmetry_Int_Tables_number 2
_symmetry_space_group_name_Hall '-P 1'
_symmetry_space_group_name_H-M 'P -1'
_atom_sites_solution_hydrogens geom
_atom_sites_solution_primary direct
_atom_sites_solution_secondary difmap
_cell_angle_alpha 72.385(5)
_cell_angle_beta 81.655(5)
_cell_angle_gamma 69.238(5)
_cell_formula_units_Z 2
_cell_length_a 6.663(2)
_cell_length_b 9.045(3)
_cell_length_c 10.707(3)
_cell_measurement_temperature 296(2)
_cell_volume 574.6(3)
_computing_cell_refinement 'SMART (Bruker, 1998)'
_computing_data_collection 'SMART (Bruker, 1998)'
_computing_data_reduction 'SAINT (Bruker, 1998)'
_computing_molecular_graphics 'Ortep-3 for Windows (Farrugia, 1997) and CAMERON (Watkin et al., 1993)'
_computing_publication_material 'PLATON (Spek, 2003)'
_computing_structure_refinement 'SHELXL-97 (Sheldrick, 1997)'
_computing_structure_solution 'SIR92 (Altomare et al., 1994)'
_diffrn_ambient_temperature 296(2)
_diffrn_measured_fraction_theta_full 0.991
_diffrn_measured_fraction_theta_max 0.986
_diffrn_measurement_device_type 'CCD area detector'
_diffrn_measurement_method '\f and \w scans'
_diffrn_radiation_monochromator graphite
_diffrn_radiation_source 'fine-focus sealed tube'
_diffrn_radiation_type MoKa
_diffrn_radiation_wavelength 0.71073
_diffrn_reflns_av_R_equivalents 0.0149
_diffrn_reflns_av_sigmaI/netI 0.0211
_diffrn_reflns_limit_h_max 7
_diffrn_reflns_limit_h_min -8
_diffrn_reflns_limit_k_max 11
_diffrn_reflns_limit_k_min -11
_diffrn_reflns_limit_l_max 13
_diffrn_reflns_limit_l_min -13
_diffrn_reflns_number 4399
_diffrn_reflns_reduction_process
;
;
_diffrn_reflns_theta_full 25.00
_diffrn_reflns_theta_max 25.85
_diffrn_reflns_theta_min 2.00
_exptl_absorpt_coefficient_mu 0.124
_exptl_absorpt_correction_T_max 0.9709
_exptl_absorpt_correction_T_min 0.9327
_exptl_absorpt_correction_type multi-scan
_exptl_absorpt_process_details '(SADABS; Sheldrick, 1997)'
_exptl_crystal_colour colorless
_exptl_crystal_density_diffrn 1.458
_exptl_crystal_density_method 'Not Measured'
_exptl_crystal_description block
_exptl_crystal_F_000 272
_exptl_crystal_size_max 0.39
_exptl_crystal_size_mid 0.33
_exptl_crystal_size_min 0.24
_refine_diff_density_max 0.320
_refine_diff_density_min -0.220
_refine_diff_density_rms 0.046
_refine_ls_extinction_method none
_refine_ls_goodness_of_fit_ref 1.034
_refine_ls_hydrogen_treatment mixed
_refine_ls_matrix_type full
_refine_ls_number_parameters 168
_refine_ls_number_reflns 2187
_refine_ls_number_restraints 0
_refine_ls_restrained_S_all 1.034
_refine_ls_R_factor_all 0.0439
_refine_ls_R_factor_gt 0.0389
_refine_ls_shift/su_max 0.000
_refine_ls_shift/su_mean 0.000
_refine_ls_structure_factor_coef Fsqd
_refine_ls_weighting_details 'calc w=1/[\s^2^(Fo^2^)+(0.0602P)^2^+0.1265P] where P=(Fo^2^+2Fc^2^)/3'
_refine_ls_weighting_scheme calc
_refine_ls_wR_factor_gt 0.1034
_refine_ls_wR_factor_ref 0.1066
_reflns_number_gt 1923
_reflns_number_total 2187
_reflns_threshold_expression I>2sigma(I)
_cod_data_source_file b613949c.txt
_cod_data_source_block hexol_monohydrate
_cod_depositor_comments
;
The following automatic conversions were performed:
'_symmetry_cell_setting' value 'Triclinic' changed to 'triclinic'
according to '/home/saulius/struct/CIF-dictionaries/cif_core.dic'
dictionary named 'cif_core.dic' version 2.4.1 from 2010-06-29.

Automatic conversion script
Id: cif_fix_enum 1527 2010-12-29 10:47:43Z saulius 
;
_cod_database_code 7202525

loop_
_symmetry_equiv_pos_site_id
_symmetry_equiv_pos_as_xyz
1 x,y,z
2 -x,-y,-z

loop_
_atom_site_label
_atom_site_type_symbol
_atom_site_fract_x
_atom_site_fract_y
_atom_site_fract_z
_atom_site_U_iso_or_equiv
_atom_site_adp_type
_atom_site_occupancy
_atom_site_symmetry_multiplicity
_atom_site_calc_flag
_atom_site_refinement_flags
_atom_site_disorder_assembly
_atom_site_disorder_group
O1W O 0.8023(3) 0.95245(18) 0.23935(15) 0.0613(4) Uani 1 1 d . . .
O1 O 0.72007(19) 0.21777(13) 0.33775(10) 0.0430(3) Uani 1 1 d . . .
O2 O 0.76257(18) 0.14953(12) 0.68940(10) 0.0390(3) Uani 1 1 d . . .
O3 O 0.50178(16) 0.46187(11) 0.67925(9) 0.0318(2) Uani 1 1 d . . .
O4 O 0.66697(18) 0.79303(13) 1.11186(10) 0.0405(3) Uani 1 1 d . . .
O5 O 0.77539(19) 0.83319(12) 0.76323(10) 0.0423(3) Uani 1 1 d . . .
O6 O 1.06276(17) 0.52394(11) 0.82300(9) 0.0332(3) Uani 1 1 d . . .
C1 C 0.6414(2) 0.19758(16) 0.47180(14) 0.0335(3) Uani 1 1 d . . .
C2 C 0.8062(2) 0.20877(16) 0.55128(13) 0.0324(3) Uani 1 1 d . . .
C3 C 0.8041(2) 0.38408(16) 0.52638(13) 0.0299(3) Uani 1 1 d . . .
C4 C 0.5799(2) 0.50377(15) 0.54434(12) 0.0258(3) Uani 1 1 d . . .
C5 C 0.5816(2) 0.67998(16) 0.51436(14) 0.0314(3) Uani 1 1 d . . .
C6 C 0.7970(2) 0.81332(16) 0.99268(13) 0.0329(3) Uani 1 1 d . . .
C7 C 0.6918(2) 0.77634(16) 0.89340(14) 0.0338(3) Uani 1 1 d . . .
C8 C 0.7173(2) 0.59418(16) 0.92828(14) 0.0315(3) Uani 1 1 d . . .
C9 C 0.9496(2) 0.48187(15) 0.94761(12) 0.0260(3) Uani 1 1 d . . .
C10 C 1.0295(2) 0.69998(15) 1.01467(13) 0.0299(3) Uani 1 1 d . . .
H2W H 0.757(3) 1.034(3) 0.265(2) 0.069(7) Uiso 1 1 d . . .
H1W H 0.932(4) 0.920(3) 0.248(2) 0.070(7) Uiso 1 1 d . . .
H1O H 0.6778 0.3154 0.2978 0.064 Uiso 1 1 calc R . .
H2O H 0.7665 0.0538 0.7066 0.059 Uiso 1 1 calc R . .
H3O H 0.5559 0.3629 0.7122 0.048 Uiso 1 1 calc R . .
H5O H 0.8891 0.7641 0.7498 0.063 Uiso 1 1 calc R . .
H4O H 0.6850 0.8455 1.1572 0.061 Uiso 1 1 calc R . .
H6O H 1.1683 0.4448 0.8161 0.050 Uiso 1 1 calc R . .
H1 H 0.6312 0.0868 0.5055 0.040 Uiso 1 1 calc R . .
H2 H 0.9498 0.1411 0.5279 0.039 Uiso 1 1 calc R . .
H3A H 0.8591 0.4206 0.4376 0.036 Uiso 1 1 calc R . .
H3B H 0.8993 0.3858 0.5861 0.036 Uiso 1 1 calc R . .
H5A H 0.6759 0.6836 0.5736 0.038 Uiso 1 1 calc R . .
H5B H 0.6392 0.7122 0.4256 0.038 Uiso 1 1 calc R . .
H6 H 0.7942 0.9277 0.9613 0.039 Uiso 1 1 calc R . .
H7 H 0.5378 0.8379 0.8964 0.041 Uiso 1 1 calc R . .
H8A H 0.6329 0.5669 1.0082 0.038 Uiso 1 1 calc R . .
H8B H 0.6605 0.5740 0.8589 0.038 Uiso 1 1 calc R . .
H10A H 1.1159 0.7245 0.9351 0.036 Uiso 1 1 calc R . .
H10B H 1.0853 0.7216 1.0837 0.036 Uiso 1 1 calc R . .

loop_
_atom_site_aniso_label
_atom_site_aniso_U_11
_atom_site_aniso_U_22
_atom_site_aniso_U_33
_atom_site_aniso_U_23
_atom_site_aniso_U_13
_atom_site_aniso_U_12
O1W 0.0565(9) 0.0522(8) 0.0825(11) -0.0393(7) -0.0220(7) -0.0016(7)
O1 0.0583(7) 0.0319(5) 0.0361(6) -0.0159(4) 0.0044(5) -0.0086(5)
O2 0.0483(6) 0.0262(5) 0.0338(6) -0.0018(4) -0.0014(5) -0.0072(5)
O3 0.0386(6) 0.0269(5) 0.0256(5) -0.0062(4) 0.0019(4) -0.0075(4)
O4 0.0473(6) 0.0356(6) 0.0385(6) -0.0167(4) 0.0094(5) -0.0123(5)
O5 0.0556(7) 0.0292(5) 0.0313(6) -0.0002(4) -0.0048(5) -0.0067(5)
O6 0.0409(6) 0.0284(5) 0.0249(5) -0.0051(4) 0.0050(4) -0.0092(4)
C1 0.0422(8) 0.0229(6) 0.0345(7) -0.0088(5) 0.0019(6) -0.0101(6)
C2 0.0309(7) 0.0254(7) 0.0331(7) -0.0064(5) 0.0012(6) -0.0024(5)
C3 0.0267(7) 0.0297(7) 0.0309(7) -0.0066(5) 0.0005(5) -0.0085(5)
C4 0.0266(7) 0.0241(6) 0.0259(7) -0.0063(5) 0.0012(5) -0.0085(5)
C5 0.0351(7) 0.0267(7) 0.0349(7) -0.0086(5) -0.0005(6) -0.0135(6)
C6 0.0409(8) 0.0226(6) 0.0326(7) -0.0068(5) 0.0025(6) -0.0096(6)
C7 0.0329(7) 0.0273(7) 0.0343(8) -0.0043(6) -0.0042(6) -0.0040(5)
C8 0.0305(7) 0.0304(7) 0.0331(7) -0.0062(5) -0.0051(6) -0.0102(6)
C9 0.0304(7) 0.0239(6) 0.0230(6) -0.0045(5) 0.0006(5) -0.0104(5)
C10 0.0357(7) 0.0261(7) 0.0306(7) -0.0080(5) 0.0006(6) -0.0138(6)

loop_
_atom_type_symbol
_atom_type_description
_atom_type_scat_dispersion_real
_atom_type_scat_dispersion_imag
_atom_type_scat_source
O O 0.0106 0.0060 'International Tables Vol C Tables 4.2.6.8 and 6.1.1.4'
H H 0.0000 0.0000 'International Tables Vol C Tables 4.2.6.8 and 6.1.1.4'
C C 0.0033 0.0016 'International Tables Vol C Tables 4.2.6.8 and 6.1.1.4'

loop_
_geom_angle_atom_site_label_1
_geom_angle_atom_site_label_2
_geom_angle_atom_site_label_3
_geom_angle
_geom_angle_site_symmetry_1
_geom_angle_site_symmetry_3
_geom_angle_publ_flag
O1 C1 C2 108.54(12) . . ?
O1 C1 H1 107.8 . . ?
O2 C2 C1 110.58(11) . . ?
O2 C2 C3 107.01(11) . . ?
O2 C2 H2 108.9 . . ?
O3 C4 C3 110.37(10) . . ?
O3 C4 C5 105.97(10) . . ?
O4 C6 C7 106.03(12) . . ?
O4 C6 C10 111.10(11) . . ?
O4 C6 H6 109.2 . . ?
O5 C7 C6 110.20(12) . . ?
O5 C7 C8 111.93(11) . . ?
O5 C7 H7 107.7 . . ?
O6 C9 C8 105.74(10) . . ?
C1 O1 H1O 109.5 . . ?
C1 C2 H2 108.9 . . ?
C2 C3 C4 112.86(11) . . ?
C2 O2 H2O 109.5 . . ?
C2 C1 H1 107.8 . . ?
C2 C3 H3A 109.0 . . ?
C2 C3 H3B 109.0 . . ?
C3 C2 C1 112.49(11) . . ?
C3 C4 C5 111.65(11) . . ?
C3 C2 H2 108.9 . . ?
C4 O3 H3O 109.5 . . ?
C4 C3 H3A 109.0 . . ?
C4 C3 H3B 109.0 . . ?
C4 C5 H5A 109.1 . . ?
C4 C5 H5B 109.1 . . ?
C6 O4 H4O 109.5 . . ?
C6 C7 H7 107.7 . . ?
C6 C10 H10A 109.1 . . ?
C6 C10 H10B 109.1 . . ?
C7 C6 C10 112.11(11) . . ?
C7 O5 H5O 109.5 . . ?
C7 C6 H6 109.2 . . ?
C7 C8 H8A 108.9 . . ?
C7 C8 H8B 108.9 . . ?
C8 C7 C6 111.45(11) . . ?
C8 C7 H7 107.7 . . ?
C9 C8 C7 113.30(11) . . ?
C9 O6 H6O 109.5 . . ?
C9 C8 H8A 108.9 . . ?
C9 C8 H8B 108.9 . . ?
C10 C6 H6 109.2 . . ?
H3A C3 H3B 107.8 . . ?
H5A C5 H5B 107.8 . . ?
H8A C8 H8B 107.7 . . ?
H10A C10 H10B 107.8 . . ?
H2W O1W H1W 105(2) . . ?

loop_
_geom_bond_atom_site_label_1
_geom_bond_atom_site_label_2
_geom_bond_distance
_geom_bond_site_symmetry_2
_geom_bond_publ_flag
O1W H2W 0.80(2) . ?
O1W H1W 0.82(3) . ?
O1 C1 1.4349(17) . ?
O1 H1O 0.8200 . ?
O2 C2 1.4369(17) . ?
O2 H2O 0.8200 . ?
O3 C4 1.4460(15) . ?
O3 H3O 0.8200 . ?
O4 C6 1.4363(17) . ?
O4 H4O 0.8200 . ?
O5 C7 1.4356(17) . ?
O5 H5O 0.8200 . ?
O6 C9 1.4483(15) . ?
O6 H6O 0.8200 . ?
C1 H1 0.9800 . ?
C2 C1 1.530(2) . ?
C2 H2 0.9800 . ?
C3 C2 1.5215(19) . ?
C3 H3A 0.9700 . ?
C3 H3B 0.9700 . ?
C4 C3 1.5287(18) . ?
C4 C5 1.5316(18) . ?
C5 H5A 0.9700 . ?
C5 H5B 0.9700 . ?
C6 C7 1.527(2) . ?
C6 C10 1.529(2) . ?
C6 H6 0.9800 . ?
C7 H7 0.9800 . ?
C8 C9 1.5234(19) . ?
C8 C7 1.5266(19) . ?
C8 H8A 0.9700 . ?
C8 H8B 0.9700 . ?
C10 H10A 0.9700 . ?
C10 H10B 0.9700 . ?

loop_
_geom_hbond_atom_site_label_D
_geom_hbond_atom_site_label_H
_geom_hbond_atom_site_label_A
_geom_hbond_distance_DH
_geom_hbond_distance_HA
_geom_hbond_distance_DA
_geom_hbond_angle_DHA
_geom_hbond_site_symmetry_A
_geom_hbond_publ_flag
O1 H1O O3 0.82 2.01 2.7086(17) 142 2_666 yes
O2 H2O O5 0.82 1.88 2.7010(18) 174 1_545 yes
O3 H3O O2 0.82 2.00 2.7205(17) 147 1_555 yes
O4 H4O O1W 0.82 1.89 2.688(2) 164 1_556 yes
O5 H5O O6 0.82 2.03 2.7157(17) 141 1_555 yes
O6 H6O O4 0.82 2.00 2.7282(18) 148 2_767 yes
O1W H1W O2 0.82(3) 2.05(3) 2.856(3) 167.15(2) 2_766 yes
O1W H2W O1 0.81(3) 1.97(3) 2.757(2) 165.88(2) 1_565 yes

loop_
_geom_torsion_atom_site_label_1
_geom_torsion_atom_site_label_2
_geom_torsion_atom_site_label_3
_geom_torsion_atom_site_label_4
_geom_torsion
_geom_torsion_site_symmetry_1
_geom_torsion_site_symmetry_2
_geom_torsion_site_symmetry_3
_geom_torsion_site_symmetry_4
_geom_torsion_publ_flag
O2 C2 C1 O1 -165.68(10) . . . . ?
O3 C4 C3 C2 64.25(14) . . . . ?
O4 C6 C7 O5 165.25(10) . . . . ?
O4 C6 C7 C8 -69.85(14) . . . . ?
C3 C2 C1 O1 74.74(13) . . . . ?
C4 C3 C2 O2 -69.27(14) . . . . ?
C4 C3 C2 C1 52.37(15) . . . . ?
C5 C4 C3 C2 -178.17(11) . . . . ?
C7 C8 C9 O6 -61.40(13) . . . . ?
C9 C8 C7 O5 70.56(15) . . . . ?
C9 C8 C7 C6 -53.36(16) . . . . ?
C10 C6 C7 O5 -73.34(14) . . . . ?
C10 C6 C7 C8 51.56(15) . . . . ?
